data_4081426
loop_
_publ_author_name
'Wen, Li-Li'
'Wang, Han'
'Wan, Chong-Qing'
'Mak, Thomas C. W.'

_publ_section_title
;
 Silver--Organic Frameworks Containing Ethynediide or Ethynide with
 Ancillary Oligo-\a-sulfanylpyrazinyl and Dimethylsulfoxide Ligands
;
_journal_issue 18
_journal_name_full Organometallics
_journal_page_first 5144
_journal_paper_doi 10.1021/om400706d
_journal_volume 32
_journal_year 2013
_chemical_formula_sum 'C40 H46 Ag7 F15 N6 O14 S5'
_chemical_formula_weight 2035.22
_chemical_name_systematic
; 
 ? 
;
_space_group_IT_number 2
_symmetry_cell_setting triclinic
_symmetry_space_group_name_Hall '-P 1'
_symmetry_space_group_name_H-M 'P -1'
_atom_sites_solution_hydrogens geom
_atom_sites_solution_primary direct
_atom_sites_solution_secondary difmap
_audit_creation_method SHELXL-97
_cell_angle_alpha 75.1110(10)
_cell_angle_beta 76.7350(10)
_cell_angle_gamma 88.7910(10)
_cell_formula_units_Z 2
_cell_length_a 14.0522(9)
_cell_length_b 14.5705(10)
_cell_length_c 16.0003(11)
_cell_measurement_temperature 296(2)
_cell_volume 3079.1(4)
_computing_cell_refinement SMART
_computing_data_collection 'SMART (Bruker, 2000)'
_computing_data_reduction 'SAINT (Bruker, 2000)'
_computing_molecular_graphics SHELXTL
_computing_publication_material SHELXTL
_computing_structure_refinement SHELXTL
_computing_structure_solution 'SHELXTL (Bruker, 2000)'
_diffrn_ambient_temperature 296(2)
_diffrn_measured_fraction_theta_full 0.999
_diffrn_measured_fraction_theta_max 0.999
_diffrn_radiation_monochromator graphite
_diffrn_radiation_source 'fine-focus sealed tube'
_diffrn_radiation_type MoK\a
_diffrn_radiation_wavelength 0.71073
_diffrn_reflns_av_R_equivalents 0.0802
_diffrn_reflns_av_sigmaI/netI 0.0605
_diffrn_reflns_limit_h_max 16
_diffrn_reflns_limit_h_min -16
_diffrn_reflns_limit_k_max 17
_diffrn_reflns_limit_k_min -17
_diffrn_reflns_limit_l_max 17
_diffrn_reflns_limit_l_min -19
_diffrn_reflns_number 51205
_diffrn_reflns_theta_full 25.00
_diffrn_reflns_theta_max 25.00
_diffrn_reflns_theta_min 1.35
_exptl_absorpt_coefficient_mu 2.456
_exptl_absorpt_correction_T_max 0.543
_exptl_absorpt_correction_T_min 0.456
_exptl_absorpt_correction_type multi-scan
_exptl_absorpt_process_details 'SADABS; Bruker, 2000'
_exptl_crystal_density_diffrn 2.195
_exptl_crystal_density_method 'not measured'
_exptl_crystal_F_000 1968
_exptl_crystal_size_max 0.24
_exptl_crystal_size_mid 0.22
_exptl_crystal_size_min 0.21
_refine_diff_density_max 2.351
_refine_diff_density_min -1.544
_refine_diff_density_rms 0.262
_refine_ls_extinction_method none
_refine_ls_goodness_of_fit_ref 1.047
_refine_ls_hydrogen_treatment constr
_refine_ls_matrix_type full
_refine_ls_number_parameters 800
_refine_ls_number_reflns 10846
_refine_ls_number_restraints 329
_refine_ls_restrained_S_all 1.066
_refine_ls_R_factor_all 0.0684
_refine_ls_R_factor_gt 0.0635
_refine_ls_shift/su_max 0.001
_refine_ls_shift/su_mean 0.000
_refine_ls_structure_factor_coef Fsqd
_refine_ls_weighting_details 'calc w=1/[\s^2^(Fo^2^)+(0.1133P)^2^+16.6251P] where P=(Fo^2^+2Fc^2^)/3'
_refine_ls_weighting_scheme calc
_refine_ls_wR_factor_gt 0.1704
_refine_ls_wR_factor_ref 0.1747
_reflns_number_gt 9759
_reflns_number_total 10846
_reflns_threshold_expression >2sigma(I)
_cod_data_source_file om400706d_si_002.cif
_cod_data_source_block 3
_cod_depositor_comments
;
The following automatic conversions were performed:

'_symmetry_cell_setting' value 'Triclinic' changed to 'triclinic'
according to /home/saulius/struct/CIF-dictionaries/cif_core.dic
dictionary named 'cif_core.dic' version 2.4.2 from 2011-04-26.

Automatic conversion script
Id: cif_fix_values 1891 2012-01-12 08:04:46Z andrius 
;
_cod_original_sg_symbol_H-M P-1
_cod_database_code 4081426

loop_
_symmetry_equiv_pos_as_xyz
'x, y, z'
'-x, -y, -z'

loop_
_atom_site_label
_atom_site_type_symbol
_atom_site_fract_x
_atom_site_fract_y
_atom_site_fract_z
_atom_site_U_iso_or_equiv
_atom_site_adp_type
_atom_site_occupancy
_atom_site_symmetry_multiplicity
_atom_site_calc_flag
_atom_site_refinement_flags
_atom_site_disorder_assembly
_atom_site_disorder_group
Ag1 Ag 0.75511(4) 0.52755(4) 0.30932(4) 0.02513(16) Uani 1 1 d . . .
Ag2 Ag 0.77884(5) 0.19844(5) 0.30880(4) 0.03221(17) Uani 1 1 d . A .
Ag3 Ag 0.69421(4) 0.37510(4) 0.24677(4) 0.02749(16) Uani 1 1 d . . .
Ag4 Ag 0.93259(4) 0.35672(4) 0.41711(4) 0.02527(16) Uani 1 1 d . . .
Ag5 Ag 0.69436(5) 0.06401(4) 0.23721(4) 0.03530(18) Uani 1 1 d . . .
Ag6 Ag 0.57086(4) 0.20352(4) 0.32198(4) 0.02602(16) Uani 1 1 d . . .
Ag7 Ag 0.71030(4) 0.33805(4) 0.43817(3) 0.02300(15) Uani 1 1 d . . .
C1 C 0.8250(5) 0.3840(5) 0.3204(5) 0.0202(14) Uani 1 1 d U . .
C2 C 0.9040(5) 0.3864(5) 0.2681(5) 0.0238(15) Uani 1 1 d U . .
C3 C 0.9916(6) 0.3953(7) 0.1929(6) 0.0385(19) Uani 1 1 d U . .
C4 C 0.9589(8) 0.3735(8) 0.1142(6) 0.052(2) Uani 1 1 d U . .
H4A H 0.9133 0.4195 0.0949 0.077 Uiso 1 1 calc R . .
H4B H 0.9282 0.3111 0.1326 0.077 Uiso 1 1 calc R . .
H4C H 1.0149 0.3763 0.0661 0.077 Uiso 1 1 calc R . .
C5 C 1.0348(11) 0.4911(11) 0.1715(10) 0.086(4) Uani 1 1 d U . .
H5A H 0.9920 0.5361 0.1455 0.130 Uiso 1 1 calc R . .
H5B H 1.0969 0.4954 0.1300 0.130 Uiso 1 1 calc R . .
H5C H 1.0438 0.5048 0.2248 0.130 Uiso 1 1 calc R . .
C6 C 1.0639(8) 0.3187(10) 0.2206(8) 0.065(3) Uani 1 1 d U . .
H6A H 1.1210 0.3248 0.1729 0.098 Uiso 1 1 calc R . .
H6B H 1.0331 0.2568 0.2337 0.098 Uiso 1 1 calc R . .
H6C H 1.0825 0.3268 0.2725 0.098 Uiso 1 1 calc R . .
C7 C 0.6879(5) 0.2327(5) 0.2045(5) 0.0247(15) Uani 1 1 d U . .
C8 C 0.6976(6) 0.2448(5) 0.1248(5) 0.0285(16) Uani 1 1 d U . .
C9 C 0.7112(8) 0.2642(7) 0.0275(6) 0.045(2) Uani 1 1 d U . .
C10 C 0.7935(18) 0.1900(18) -0.0021(15) 0.149(8) Uani 1 1 d U . .
H10A H 0.8334 0.2191 -0.0600 0.223 Uiso 1 1 calc R . .
H10B H 0.7613 0.1332 -0.0037 0.223 Uiso 1 1 calc R . .
H10C H 0.8340 0.1742 0.0400 0.223 Uiso 1 1 calc R . .
C11 C 0.6294(14) 0.2248(14) 0.0034(11) 0.108(5) Uani 1 1 d U . .
H11A H 0.5766 0.2676 0.0053 0.162 Uiso 1 1 calc R . .
H11B H 0.6076 0.1645 0.0447 0.162 Uiso 1 1 calc R . .
H11C H 0.6503 0.2164 -0.0555 0.162 Uiso 1 1 calc R . .
C12 C 0.7671(15) 0.3482(12) -0.0194(10) 0.106(5) Uani 1 1 d U . .
H12A H 0.7851 0.3504 -0.0816 0.159 Uiso 1 1 calc R . .
H12B H 0.8251 0.3495 0.0024 0.159 Uiso 1 1 calc R . .
H12C H 0.7292 0.4022 -0.0112 0.159 Uiso 1 1 calc R . .
C13 C 0.7226(6) 0.5800(5) 0.1157(5) 0.0278(16) Uani 1 1 d U . .
C14 C 0.7049(8) 0.6431(7) 0.0271(6) 0.044(2) Uani 1 1 d U . .
C15 C 0.5504(5) 0.6353(5) 0.3444(5) 0.0251(15) Uani 1 1 d U . .
H15 H 0.5600 0.6427 0.2835 0.030 Uiso 1 1 calc R . .
C16 C 0.4652(5) 0.6641(5) 0.3902(4) 0.0211(14) Uani 1 1 d U . .
H16 H 0.4188 0.6912 0.3591 0.025 Uiso 1 1 calc R . .
C17 C 0.5176(5) 0.6180(5) 0.5199(4) 0.0188(13) Uani 1 1 d U . .
H17 H 0.5096 0.6120 0.5804 0.023 Uiso 1 1 calc R . .
C18 C 0.6026(5) 0.5895(5) 0.4724(5) 0.0178(13) Uani 1 1 d U . .
C19 C 0.7692(5) 0.6319(5) 0.5202(4) 0.0167(13) Uani 1 1 d U . .
C20 C 0.8513(5) 0.6129(5) 0.5566(5) 0.0236(15) Uani 1 1 d U . .
H20 H 0.8626 0.5508 0.5848 0.028 Uiso 1 1 calc R . .
C21 C 0.8931(5) 0.7722(5) 0.5114(5) 0.0220(14) Uani 1 1 d U . .
H21 H 0.9345 0.8227 0.5079 0.026 Uiso 1 1 calc R . .
C22 C 0.8113(5) 0.7889(5) 0.4758(4) 0.0196(14) Uani 1 1 d U . .
C23 C 0.3932(5) 0.1415(5) 0.4786(5) 0.0215(14) Uani 1 1 d U . .
H23 H 0.3630 0.1700 0.4330 0.026 Uiso 1 1 calc R . .
C24 C 0.3361(5) 0.0962(5) 0.5617(5) 0.0192(13) Uani 1 1 d U . .
C25 C 0.4757(5) 0.0554(5) 0.6107(5) 0.0231(14) Uani 1 1 d U . .
H25 H 0.5066 0.0247 0.6551 0.028 Uiso 1 1 calc R . .
C26 C 0.5316(5) 0.1036(5) 0.5300(5) 0.0243(15) Uani 1 1 d U . .
H26 H 0.5992 0.1075 0.5217 0.029 Uiso 1 1 calc R . .
C27 C 0.9457(12) 0.7639(11) 0.1460(10) 0.088(4) Uani 1 1 d U . .
H27A H 1.0094 0.7378 0.1400 0.132 Uiso 1 1 calc R . .
H27B H 0.9516 0.8303 0.1157 0.132 Uiso 1 1 calc R . .
H27C H 0.9057 0.7314 0.1206 0.132 Uiso 1 1 calc R . .
C28 C 0.7794(9) 0.7937(8) 0.2493(8) 0.056(3) Uani 1 1 d U . .
H28A H 0.7508 0.7597 0.2164 0.085 Uiso 1 1 calc R . .
H28B H 0.7871 0.8599 0.2186 0.085 Uiso 1 1 calc R . .
H28C H 0.7374 0.7860 0.3074 0.085 Uiso 1 1 calc R . .
C29 C 0.9189(7) 0.0688(6) 0.1895(6) 0.041(2) Uani 1 1 d U A .
C30 C 1.0179(9) 0.0542(8) 0.1439(8) 0.070(3) Uani 1 1 d DU . .
C31 C 0.8398(6) 0.1259(5) 0.4812(5) 0.0284(16) Uani 1 1 d U A .
C32 C 0.8359(7) 0.0616(7) 0.5734(6) 0.042(2) Uani 1 1 d U . .
C33 C 0.4720(6) 0.4149(6) 0.2627(5) 0.0317(17) Uani 1 1 d U . .
C34 C 0.4024(8) 0.4773(7) 0.2124(7) 0.050(2) Uani 1 1 d U . .
C35 C 0.8042(6) 0.3035(6) 0.6110(6) 0.0341(18) Uani 1 1 d U . .
C36 C 0.7912(9) 0.2782(9) 0.7118(7) 0.059(3) Uani 1 1 d U . .
C37 C 0.5173(19) -0.1286(18) 0.1053(17) 0.152(9) Uani 1 1 d U . .
H37A H 0.4555 -0.1308 0.1467 0.229 Uiso 1 1 calc R . .
H37B H 0.5286 -0.1897 0.0934 0.229 Uiso 1 1 calc R . .
H37C H 0.5167 -0.0816 0.0510 0.229 Uiso 1 1 calc R . .
C38 C 0.7115(11) -0.0776(11) 0.0560(10) 0.085(4) Uani 1 1 d U . .
H38A H 0.6981 -0.0253 0.0102 0.127 Uiso 1 1 calc R . .
H38B H 0.7211 -0.1334 0.0342 0.127 Uiso 1 1 calc R . .
H38C H 0.7695 -0.0625 0.0727 0.127 Uiso 1 1 calc R . .
C39 C 0.2770(8) 0.2111(9) 0.2529(9) 0.064(3) Uani 1 1 d U . .
H39A H 0.2422 0.1583 0.2981 0.096 Uiso 1 1 calc R . .
H39B H 0.2429 0.2297 0.2061 0.096 Uiso 1 1 calc R . .
H39C H 0.2813 0.2634 0.2783 0.096 Uiso 1 1 calc R . .
C40 C 0.3589(10) 0.0886(10) 0.1631(9) 0.073(3) Uani 1 1 d U . .
H40A H 0.4155 0.0589 0.1368 0.110 Uiso 1 1 calc R . .
H40B H 0.3244 0.1177 0.1183 0.110 Uiso 1 1 calc R . .
H40C H 0.3167 0.0417 0.2092 0.110 Uiso 1 1 calc R . .
F1 F 0.7729(7) 0.7151(5) -0.0084(5) 0.092(3) Uani 1 1 d . . .
F2 F 0.6205(7) 0.6831(8) 0.0378(6) 0.108(3) Uani 1 1 d . . .
F3 F 0.7160(8) 0.5987(5) -0.0373(4) 0.089(3) Uani 1 1 d . . .
F4 F 1.0892(10) 0.0563(17) 0.1919(13) 0.099(4) Uani 0.498(10) 1 d PD A 1
F5 F 1.0504(13) 0.1293(12) 0.0696(11) 0.103(4) Uani 0.498(10) 1 d PDU A 1
F6 F 1.0344(16) -0.0195(14) 0.1043(16) 0.105(5) Uani 0.498(10) 1 d PDU A 1
F4' F 1.0461(11) -0.0380(12) 0.1816(14) 0.099(4) Uani 0.502(10) 1 d PD A 2
F5' F 1.0912(13) 0.1087(16) 0.1480(15) 0.103(4) Uani 0.502(10) 1 d PD A 2
F6' F 1.0269(16) 0.0378(17) 0.0643(12) 0.105(5) Uani 0.502(10) 1 d PD A 2
F7 F 0.8802(6) 0.1024(5) 0.6201(4) 0.073(2) Uani 1 1 d . . .
F8 F 0.8842(6) -0.0174(4) 0.5671(5) 0.074(2) Uani 1 1 d . . .
F9 F 0.7481(6) 0.0358(7) 0.6200(5) 0.097(3) Uani 1 1 d . . .
F10 F 0.4096(6) 0.5670(5) 0.2110(7) 0.094(3) Uani 1 1 d . . .
F11 F 0.3093(5) 0.4505(6) 0.2443(7) 0.092(3) Uani 1 1 d . . .
F12 F 0.4234(8) 0.4722(8) 0.1289(6) 0.118(4) Uani 1 1 d . . .
F13 F 0.7110(9) 0.2456(10) 0.7553(6) 0.135(4) Uani 1 1 d U . .
F14 F 0.8020(9) 0.3536(8) 0.7406(6) 0.118(3) Uani 1 1 d U . .
F15 F 0.8647(8) 0.2322(8) 0.7376(6) 0.118(3) Uani 1 1 d U . .
N1 N 0.6207(4) 0.5962(4) 0.3861(4) 0.0198(12) Uani 1 1 d . . .
N2 N 0.4460(4) 0.6545(4) 0.4790(4) 0.0216(12) Uani 1 1 d . . .
N3 N 0.9127(4) 0.6826(4) 0.5511(4) 0.0237(13) Uani 1 1 d . . .
N4 N 0.7496(4) 0.7190(4) 0.4793(4) 0.0187(12) Uani 1 1 d . . .
N5 N 0.4907(4) 0.1450(4) 0.4630(4) 0.0217(12) Uani 1 1 d . . .
N6 N 0.3759(4) 0.0509(4) 0.6279(4) 0.0207(12) Uani 1 1 d . . .
O1 O 0.7395(5) 0.4973(5) 0.1159(4) 0.0456(15) Uani 1 1 d U . .
O2 O 0.7178(5) 0.6217(4) 0.1739(4) 0.0387(14) Uani 1 1 d . . .
O3 O 0.8753(5) 0.6440(4) 0.2994(5) 0.0482(17) Uani 1 1 d . . .
O4 O 0.9121(6) 0.1246(6) 0.2373(6) 0.062(2) Uani 1 1 d U . .
O5 O 0.8537(5) 0.0225(5) 0.1759(5) 0.0481(16) Uani 1 1 d . . .
O6 O 0.7617(4) 0.1251(4) 0.4541(4) 0.0315(12) Uani 1 1 d . . .
O7 O 0.9165(4) 0.1714(4) 0.4423(4) 0.0394(14) Uani 1 1 d . . .
O8 O 0.5467(4) 0.4549(4) 0.2614(4) 0.0400(14) Uani 1 1 d . . .
O9 O 0.4419(5) 0.3305(4) 0.3001(4) 0.0418(14) Uani 1 1 d . . .
O10 O 0.7384(4) 0.2717(4) 0.5836(4) 0.0324(12) Uani 1 1 d . . .
O11 O 0.8793(5) 0.3520(5) 0.5673(4) 0.0468(16) Uani 1 1 d U . .
O12 O 0.9835(6) 0.5313(5) 0.3995(6) 0.060(2) Uani 1 1 d D . .
H12E H 0.955(8) 0.560(8) 0.362(7) 0.091 Uiso 1 1 d D . .
H12F H 1.030(7) 0.566(7) 0.398(9) 0.091 Uiso 1 1 d D . .
O13 O 0.5881(6) -0.0050(6) 0.1666(5) 0.061(2) Uani 1 1 d . . .
O14 O 0.4359(4) 0.1236(4) 0.2874(4) 0.0381(13) Uani 1 1 d . . .
S1 S 0.69160(12) 0.53282(12) 0.53038(12) 0.0218(4) Uani 1 1 d . . .
S2 S 0.79303(12) 0.90709(12) 0.41793(12) 0.0236(4) Uani 1 1 d . . .
S3 S 0.8914(2) 0.74975(17) 0.25920(17) 0.0478(6) Uani 1 1 d U . .
S4 S 0.6106(3) -0.0988(3) 0.1505(3) 0.0900(12) Uani 1 1 d U A .
S5 S 0.39662(18) 0.17759(19) 0.20935(16) 0.0471(6) Uani 1 1 d . . .

loop_
_atom_site_aniso_label
_atom_site_aniso_U_11
_atom_site_aniso_U_22
_atom_site_aniso_U_33
_atom_site_aniso_U_23
_atom_site_aniso_U_13
_atom_site_aniso_U_12
Ag1 0.0227(3) 0.0246(3) 0.0312(3) -0.0117(2) -0.0079(2) 0.0063(2)
Ag2 0.0350(3) 0.0403(4) 0.0269(3) -0.0131(3) -0.0145(3) 0.0150(3)
Ag3 0.0278(3) 0.0225(3) 0.0343(3) -0.0064(2) -0.0123(2) -0.0012(2)
Ag4 0.0162(3) 0.0338(3) 0.0292(3) -0.0087(2) -0.0115(2) 0.0023(2)
Ag5 0.0370(4) 0.0275(3) 0.0344(3) -0.0050(3) 0.0028(3) -0.0066(3)
Ag6 0.0201(3) 0.0279(3) 0.0245(3) -0.0029(2) 0.0019(2) -0.0022(2)
Ag7 0.0163(3) 0.0310(3) 0.0193(3) -0.0054(2) -0.0006(2) 0.0017(2)
C1 0.015(3) 0.024(3) 0.024(3) -0.008(3) -0.007(3) 0.003(2)
C2 0.023(3) 0.027(3) 0.024(3) -0.010(3) -0.006(3) 0.005(3)
C3 0.027(4) 0.050(5) 0.034(4) -0.014(4) 0.004(3) 0.003(3)
C4 0.043(5) 0.069(6) 0.037(4) -0.010(4) -0.002(4) 0.010(4)
C5 0.070(7) 0.082(7) 0.091(8) -0.029(6) 0.024(6) -0.022(6)
C6 0.045(5) 0.097(7) 0.052(5) -0.018(5) -0.010(4) 0.026(5)
C7 0.030(4) 0.026(3) 0.019(3) -0.007(3) -0.005(3) -0.004(3)
C8 0.027(4) 0.025(4) 0.033(4) -0.004(3) -0.007(3) -0.009(3)
C9 0.053(5) 0.056(5) 0.026(4) -0.004(4) -0.015(4) -0.013(4)
C10 0.160(11) 0.159(11) 0.123(11) -0.051(9) -0.013(8) 0.047(8)
C11 0.109(9) 0.138(10) 0.087(8) -0.025(7) -0.042(7) -0.033(7)
C12 0.146(10) 0.097(8) 0.073(7) -0.024(6) -0.017(7) -0.051(7)
C13 0.026(4) 0.029(4) 0.022(3) -0.003(3) 0.002(3) 0.003(3)
C14 0.064(6) 0.039(4) 0.030(4) -0.008(4) -0.013(4) 0.007(4)
C15 0.024(3) 0.034(4) 0.019(3) -0.009(3) -0.004(3) 0.001(3)
C16 0.017(3) 0.028(3) 0.018(3) -0.003(3) -0.006(3) 0.001(3)
C17 0.017(3) 0.022(3) 0.019(3) -0.008(3) -0.002(3) -0.005(2)
C18 0.011(3) 0.015(3) 0.029(3) -0.006(3) -0.007(3) -0.003(2)
C19 0.015(3) 0.016(3) 0.020(3) -0.006(2) -0.005(2) 0.001(2)
C20 0.020(3) 0.024(3) 0.030(4) -0.007(3) -0.011(3) 0.005(3)
C21 0.014(3) 0.021(3) 0.034(4) -0.009(3) -0.009(3) -0.002(2)
C22 0.014(3) 0.024(3) 0.021(3) -0.008(3) -0.004(3) 0.004(3)
C23 0.020(3) 0.022(3) 0.021(3) -0.005(3) -0.003(3) 0.005(3)
C24 0.015(3) 0.020(3) 0.023(3) -0.008(3) -0.003(3) 0.001(2)
C25 0.022(3) 0.020(3) 0.026(3) 0.000(3) -0.009(3) 0.004(3)
C26 0.018(3) 0.022(3) 0.030(4) -0.004(3) -0.004(3) 0.005(3)
C27 0.094(8) 0.080(7) 0.074(7) -0.012(6) 0.006(6) -0.016(6)
C28 0.063(6) 0.049(5) 0.059(6) -0.012(4) -0.021(5) 0.000(5)
C29 0.053(5) 0.035(4) 0.031(4) -0.007(3) 0.000(4) -0.002(4)
C30 0.070(5) 0.065(5) 0.075(5) -0.026(4) -0.007(4) 0.007(4)
C31 0.024(4) 0.021(3) 0.040(4) -0.005(3) -0.012(3) 0.003(3)
C32 0.048(5) 0.040(4) 0.043(5) -0.003(4) -0.028(4) 0.004(4)
C33 0.033(4) 0.031(4) 0.029(4) -0.008(3) -0.004(3) 0.003(3)
C34 0.056(5) 0.044(5) 0.053(5) -0.007(4) -0.027(4) 0.008(4)
C35 0.031(4) 0.044(4) 0.034(4) -0.017(3) -0.014(3) 0.011(3)
C36 0.060(5) 0.079(6) 0.041(5) -0.017(5) -0.021(4) 0.013(5)
C37 0.162(12) 0.151(12) 0.169(12) -0.077(9) -0.045(9) -0.018(9)
C38 0.086(8) 0.084(7) 0.087(8) -0.033(6) -0.014(6) 0.013(6)
C39 0.050(5) 0.069(6) 0.072(6) -0.008(5) -0.025(5) 0.007(5)
C40 0.077(7) 0.092(7) 0.063(6) -0.028(6) -0.033(5) 0.009(6)
F1 0.149(8) 0.059(4) 0.048(4) 0.013(3) -0.008(4) -0.040(5)
F2 0.090(6) 0.143(8) 0.076(5) 0.005(5) -0.033(5) 0.066(6)
F3 0.171(9) 0.069(5) 0.041(4) -0.019(3) -0.050(5) 0.018(5)
F4 0.046(6) 0.123(11) 0.120(11) -0.031(9) -0.007(6) 0.041(7)
F5 0.081(6) 0.109(7) 0.101(6) -0.027(6) 0.015(5) 0.002(5)
F6 0.094(7) 0.112(9) 0.108(9) -0.058(7) 0.014(6) 0.014(7)
F4' 0.046(6) 0.123(11) 0.120(11) -0.031(9) -0.007(6) 0.041(7)
F5' 0.081(6) 0.109(7) 0.101(6) -0.027(6) 0.015(5) 0.002(5)
F6' 0.094(7) 0.112(9) 0.108(9) -0.058(7) 0.014(6) 0.014(7)
F7 0.121(6) 0.058(4) 0.063(4) -0.020(3) -0.064(4) 0.015(4)
F8 0.131(6) 0.034(3) 0.072(4) -0.008(3) -0.064(5) 0.024(4)
F9 0.074(5) 0.122(7) 0.054(4) 0.047(4) -0.013(4) -0.021(5)
F10 0.091(6) 0.042(4) 0.166(8) -0.011(4) -0.080(6) 0.023(4)
F11 0.051(4) 0.089(5) 0.144(8) -0.014(5) -0.056(5) 0.017(4)
F12 0.143(9) 0.169(10) 0.060(5) -0.030(5) -0.064(6) 0.062(7)
F13 0.122(6) 0.209(9) 0.061(5) -0.014(5) -0.014(4) -0.058(6)
F14 0.153(7) 0.144(7) 0.080(5) -0.068(5) -0.027(5) 0.008(6)
F15 0.129(7) 0.158(7) 0.076(5) -0.024(5) -0.056(5) 0.056(6)
N1 0.014(3) 0.026(3) 0.020(3) -0.008(2) -0.001(2) 0.001(2)
N2 0.019(3) 0.025(3) 0.022(3) -0.008(2) -0.005(2) 0.002(2)
N3 0.013(3) 0.032(3) 0.031(3) -0.010(3) -0.011(2) 0.005(2)
N4 0.013(3) 0.026(3) 0.017(3) -0.007(2) -0.002(2) 0.000(2)
N5 0.018(3) 0.023(3) 0.020(3) -0.002(2) 0.000(2) 0.000(2)
N6 0.020(3) 0.018(3) 0.023(3) -0.004(2) -0.003(2) 0.000(2)
O1 0.060(4) 0.040(3) 0.033(3) -0.007(3) -0.008(3) 0.017(3)
O2 0.045(3) 0.043(3) 0.028(3) -0.008(3) -0.008(3) -0.005(3)
O3 0.038(3) 0.032(3) 0.074(5) 0.003(3) -0.028(3) -0.009(3)
O4 0.052(4) 0.068(4) 0.072(5) -0.038(4) -0.008(4) 0.015(3)
O5 0.045(4) 0.042(4) 0.050(4) -0.015(3) 0.006(3) -0.001(3)
O6 0.022(3) 0.044(3) 0.028(3) -0.004(2) -0.012(2) -0.004(2)
O7 0.026(3) 0.032(3) 0.058(4) -0.007(3) -0.010(3) -0.007(2)
O8 0.033(3) 0.042(3) 0.049(4) -0.012(3) -0.017(3) 0.006(3)
O9 0.041(3) 0.040(4) 0.044(4) -0.005(3) -0.017(3) 0.002(3)
O10 0.023(3) 0.043(3) 0.030(3) -0.010(2) -0.007(2) 0.005(2)
O11 0.038(3) 0.072(4) 0.036(3) -0.021(3) -0.009(3) -0.009(3)
O12 0.067(5) 0.035(4) 0.100(6) -0.019(4) -0.062(5) 0.011(3)
O13 0.058(5) 0.070(5) 0.067(5) -0.037(4) -0.017(4) 0.002(4)
O14 0.028(3) 0.041(3) 0.044(3) -0.006(3) -0.012(3) 0.002(2)
S1 0.0179(8) 0.0188(8) 0.0309(9) -0.0045(7) -0.0124(7) 0.0002(6)
S2 0.0159(8) 0.0196(8) 0.0316(9) -0.0009(7) -0.0045(7) -0.0019(6)
S3 0.0563(15) 0.0321(11) 0.0491(13) -0.0081(10) -0.0018(11) -0.0120(10)
S4 0.080(2) 0.072(2) 0.131(3) -0.049(2) -0.025(2) -0.0005(18)
S5 0.0381(12) 0.0590(15) 0.0385(12) -0.0010(11) -0.0109(10) 0.0034(11)

loop_
_atom_type_symbol
_atom_type_description
_atom_type_scat_dispersion_real
_atom_type_scat_dispersion_imag
_atom_type_scat_source
C C 0.0033 0.0016 'International Tables Vol C Tables 4.2.6.8 and 6.1.1.4'
H H 0.0000 0.0000 'International Tables Vol C Tables 4.2.6.8 and 6.1.1.4'
N N 0.0061 0.0033 'International Tables Vol C Tables 4.2.6.8 and 6.1.1.4'
O O 0.0106 0.0060 'International Tables Vol C Tables 4.2.6.8 and 6.1.1.4'
F F 0.0171 0.0103 'International Tables Vol C Tables 4.2.6.8 and 6.1.1.4'
S S 0.1246 0.1234 'International Tables Vol C Tables 4.2.6.8 and 6.1.1.4'
Ag Ag -0.8971 1.1015 'International Tables Vol C Tables 4.2.6.8 and 6.1.1.4'

loop_
_geom_angle_atom_site_label_1
_geom_angle_atom_site_label_2
_geom_angle_atom_site_label_3
_geom_angle
_geom_angle_site_symmetry_1
_geom_angle_site_symmetry_3
C1 Ag1 N1 138.8(2) . .
C1 Ag1 O3 109.1(2) . .
N1 Ag1 O3 97.0(2) . .
C1 Ag1 O2 123.1(2) . .
N1 Ag1 O2 87.0(2) . .
O3 Ag1 O2 90.0(2) . .
C1 Ag1 Ag3 54.56(16) . .
N1 Ag1 Ag3 111.89(14) . .
O3 Ag1 Ag3 149.35(19) . .
O2 Ag1 Ag3 81.71(14) . .
C1 Ag1 Ag7 45.94(18) . .
N1 Ag1 Ag7 92.91(14) . .
O3 Ag1 Ag7 128.32(16) . .
O2 Ag1 Ag7 141.22(15) . .
Ag3 Ag1 Ag7 62.400(19) . .
O6 Ag2 C7 139.6(2) . .
O6 Ag2 O4 103.8(3) . .
C7 Ag2 O4 101.2(3) . .
O6 Ag2 Ag3 123.30(15) . .
C7 Ag2 Ag3 53.14(18) . .
O4 Ag2 Ag3 130.2(2) . .
O6 Ag2 Ag6 93.57(13) . .
C7 Ag2 Ag6 47.44(18) . .
O4 Ag2 Ag6 136.8(2) . .
Ag3 Ag2 Ag6 60.66(2) . .
O6 Ag2 Ag5 104.80(14) . .
C7 Ag2 Ag5 53.09(18) . .
O4 Ag2 Ag5 74.2(2) . .
Ag3 Ag2 Ag5 105.29(3) . .
Ag6 Ag2 Ag5 63.11(2) . .
O6 Ag2 Ag7 66.63(15) . .
C7 Ag2 Ag7 106.64(19) . .
O4 Ag2 Ag7 145.5(2) . .
Ag3 Ag2 Ag7 59.236(19) . .
Ag6 Ag2 Ag7 77.71(2) . .
Ag5 Ag2 Ag7 139.62(3) . .
O1 Ag3 O8 82.6(2) . .
O1 Ag3 C7 107.1(2) . .
O8 Ag3 C7 114.7(2) . .
O1 Ag3 C1 102.6(2) . .
O8 Ag3 C1 127.3(2) . .
C7 Ag3 C1 113.5(2) . .
O1 Ag3 Ag2 132.19(16) . .
O8 Ag3 Ag2 143.03(16) . .
C7 Ag3 Ag2 50.85(18) . .
C1 Ag3 Ag2 64.97(17) . .
O1 Ag3 Ag1 77.44(17) . .
O8 Ag3 Ag1 81.75(15) . .
C7 Ag3 Ag1 163.16(19) . .
C1 Ag3 Ag1 49.94(16) . .
Ag2 Ag3 Ag1 113.90(2) . .
O1 Ag3 Ag6 141.04(18) . .
O8 Ag3 Ag6 85.12(16) . .
C7 Ag3 Ag6 46.94(18) . .
C1 Ag3 Ag6 114.16(17) . .
Ag2 Ag3 Ag6 60.21(2) . .
Ag1 Ag3 Ag6 136.82(3) . .
O1 Ag3 Ag7 137.10(17) . .
O8 Ag3 Ag7 97.35(15) . .
C7 Ag3 Ag7 111.53(17) . .
C1 Ag3 Ag7 44.61(17) . .
Ag2 Ag3 Ag7 66.85(2) . .
Ag1 Ag3 Ag7 60.290(19) . .
Ag6 Ag3 Ag7 81.08(2) . .
O11 Ag4 C1 122.0(2) . .
O11 Ag4 N3 86.0(2) . 2_766
C1 Ag4 N3 151.9(2) . 2_766
O11 Ag4 C2 151.0(2) . .
C1 Ag4 C2 29.5(2) . .
N3 Ag4 C2 122.9(2) 2_766 .
O11 Ag4 O12 84.4(3) . .
C1 Ag4 O12 98.6(2) . .
N3 Ag4 O12 86.4(2) 2_766 .
C2 Ag4 O12 94.4(2) . .
O11 Ag4 Ag7 80.18(16) . .
C1 Ag4 Ag7 44.10(17) . .
N3 Ag4 Ag7 157.25(16) 2_766 .
C2 Ag4 Ag7 73.01(17) . .
O12 Ag4 Ag7 109.84(17) . .
O5 Ag5 N6 110.4(2) . 2_656
O5 Ag5 C7 109.2(2) . .
N6 Ag5 C7 128.6(2) 2_656 .
O5 Ag5 O13 104.8(3) . .
N6 Ag5 O13 87.7(2) 2_656 .
C7 Ag5 O13 112.2(3) . .
O5 Ag5 Ag2 89.36(17) . .
N6 Ag5 Ag2 99.48(14) 2_656 .
C7 Ag5 Ag2 49.87(17) . .
O13 Ag5 Ag2 160.9(2) . .
O5 Ag5 Ag6 146.46(17) . .
N6 Ag5 Ag6 84.96(14) 2_656 .
C7 Ag5 Ag6 44.84(17) . .
O13 Ag5 Ag6 105.46(19) . .
Ag2 Ag5 Ag6 58.09(2) . .
C7 Ag6 N5 159.9(3) . .
C7 Ag6 O14 106.6(2) . .
N5 Ag6 O14 84.3(2) . .
C7 Ag6 O9 108.6(2) . .
N5 Ag6 O9 90.4(2) . .
O14 Ag6 O9 74.9(2) . .
C7 Ag6 Ag2 51.4(2) . .
N5 Ag6 Ag2 109.87(15) . .
O14 Ag6 Ag2 141.70(14) . .
O9 Ag6 Ag2 137.53(14) . .
C7 Ag6 Ag3 53.07(19) . .
N5 Ag6 Ag3 127.94(15) . .
O14 Ag6 Ag3 138.28(14) . .
O9 Ag6 Ag3 78.84(14) . .
Ag2 Ag6 Ag3 59.12(2) . .
C7 Ag6 Ag5 51.4(2) . .
N5 Ag6 Ag5 115.40(15) . .
O14 Ag6 Ag5 82.92(14) . .
O9 Ag6 Ag5 144.08(14) . .
Ag2 Ag6 Ag5 58.79(2) . .
Ag3 Ag6 Ag5 101.09(2) . .
C1 Ag7 N2 152.2(2) . 2_666
C1 Ag7 O10 123.8(2) . .
N2 Ag7 O10 81.26(19) 2_666 .
C1 Ag7 Ag1 49.67(18) . .
N2 Ag7 Ag1 105.49(15) 2_666 .
O10 Ag7 Ag1 133.39(14) . .
C1 Ag7 Ag3 52.47(17) . .
N2 Ag7 Ag3 106.25(15) 2_666 .
O10 Ag7 Ag3 165.65(14) . .
Ag1 Ag7 Ag3 57.309(17) . .
C1 Ag7 Ag4 49.97(17) . .
N2 Ag7 Ag4 149.04(14) 2_666 .
O10 Ag7 Ag4 74.19(13) . .
Ag1 Ag7 Ag4 79.345(19) . .
Ag3 Ag7 Ag4 101.97(2) . .
C1 Ag7 Ag2 59.94(18) . .
N2 Ag7 Ag2 126.00(15) 2_666 .
O10 Ag7 Ag2 111.75(14) . .
Ag1 Ag7 Ag2 101.13(2) . .
Ag3 Ag7 Ag2 53.918(18) . .
Ag4 Ag7 Ag2 81.359(19) . .
C2 C1 Ag7 159.5(6) . .
C2 C1 Ag1 113.9(6) . .
Ag7 C1 Ag1 84.4(2) . .
C2 C1 Ag4 78.7(5) . .
Ag7 C1 Ag4 85.9(2) . .
Ag1 C1 Ag4 112.7(3) . .
C2 C1 Ag3 109.6(5) . .
Ag7 C1 Ag3 82.9(2) . .
Ag1 C1 Ag3 75.5(2) . .
Ag4 C1 Ag3 165.4(3) . .
C1 C2 C3 170.7(8) . .
C1 C2 Ag4 71.8(4) . .
C3 C2 Ag4 117.3(5) . .
C5 C3 C2 108.0(8) . .
C5 C3 C4 112.8(10) . .
C2 C3 C4 108.4(7) . .
C5 C3 C6 111.9(10) . .
C2 C3 C6 109.0(8) . .
C4 C3 C6 106.6(8) . .
C3 C4 H4A 109.5 . .
C3 C4 H4B 109.5 . .
H4A C4 H4B 109.5 . .
C3 C4 H4C 109.5 . .
H4A C4 H4C 109.5 . .
H4B C4 H4C 109.5 . .
C3 C5 H5A 109.5 . .
C3 C5 H5B 109.5 . .
H5A C5 H5B 109.5 . .
C3 C5 H5C 109.5 . .
H5A C5 H5C 109.5 . .
H5B C5 H5C 109.5 . .
C3 C6 H6A 109.5 . .
C3 C6 H6B 109.5 . .
H6A C6 H6B 109.5 . .
C3 C6 H6C 109.5 . .
H6A C6 H6C 109.5 . .
H6B C6 H6C 109.5 . .
C8 C7 Ag6 137.9(6) . .
C8 C7 Ag2 139.8(6) . .
Ag6 C7 Ag2 81.2(2) . .
C8 C7 Ag3 113.3(6) . .
Ag6 C7 Ag3 80.0(2) . .
Ag2 C7 Ag3 76.0(2) . .
C8 C7 Ag5 95.5(5) . .
Ag6 C7 Ag5 83.7(2) . .
Ag2 C7 Ag5 77.0(2) . .
Ag3 C7 Ag5 150.3(3) . .
C7 C8 C9 177.3(8) . .
C12 C9 C11 126.9(12) . .
C12 C9 C8 113.2(9) . .
C11 C9 C8 111.8(10) . .
C12 C9 C10 96.8(14) . .
C11 C9 C10 97.5(14) . .
C8 C9 C10 104.9(11) . .
C9 C10 H10A 109.5 . .
C9 C10 H10B 109.5 . .
H10A C10 H10B 109.5 . .
C9 C10 H10C 109.5 . .
H10A C10 H10C 109.5 . .
H10B C10 H10C 109.5 . .
C9 C11 H11A 109.5 . .
C9 C11 H11B 109.5 . .
H11A C11 H11B 109.5 . .
C9 C11 H11C 109.5 . .
H11A C11 H11C 109.5 . .
H11B C11 H11C 109.5 . .
C9 C12 H12A 109.5 . .
C9 C12 H12B 109.5 . .
H12A C12 H12B 109.5 . .
C9 C12 H12C 109.5 . .
H12A C12 H12C 109.5 . .
H12B C12 H12C 109.5 . .
O1 C13 O2 130.7(8) . .
O1 C13 C14 115.0(7) . .
O2 C13 C14 114.3(7) . .
F2 C14 F3 110.8(10) . .
F2 C14 F1 105.8(9) . .
F3 C14 F1 102.3(8) . .
F2 C14 C13 112.3(8) . .
F3 C14 C13 113.9(8) . .
F1 C14 C13 111.0(8) . .
N1 C15 C16 121.3(6) . .
N1 C15 H15 119.4 . .
C16 C15 H15 119.4 . .
N2 C16 C15 122.5(6) . .
N2 C16 H16 118.7 . .
C15 C16 H16 118.7 . .
N2 C17 C18 120.4(6) . .
N2 C17 H17 119.8 . .
C18 C17 H17 119.8 . .
N1 C18 C17 123.9(6) . .
N1 C18 S1 116.9(5) . .
C17 C18 S1 119.1(5) . .
N4 C19 C20 122.4(6) . .
N4 C19 S1 120.8(5) . .
C20 C19 S1 116.8(5) . .
N3 C20 C19 120.3(7) . .
N3 C20 H20 119.8 . .
C19 C20 H20 119.8 . .
N3 C21 C22 120.0(6) . .
N3 C21 H21 120.0 . .
C22 C21 H21 120.0 . .
N4 C22 C21 122.3(6) . .
N4 C22 S2 119.3(5) . .
C21 C22 S2 118.3(5) . .
N5 C23 C24 121.3(6) . .
N5 C23 H23 119.4 . .
C24 C23 H23 119.4 . .
N6 C24 C23 121.6(6) . .
N6 C24 S2 117.4(5) . 2_666
C23 C24 S2 121.0(5) . 2_666
N6 C25 C26 122.0(6) . .
N6 C25 H25 119.0 . .
C26 C25 H25 119.0 . .
N5 C26 C25 121.1(6) . .
N5 C26 H26 119.4 . .
C25 C26 H26 119.4 . .
S3 C27 H27A 109.5 . .
S3 C27 H27B 109.5 . .
H27A C27 H27B 109.5 . .
S3 C27 H27C 109.5 . .
H27A C27 H27C 109.5 . .
H27B C27 H27C 109.5 . .
S3 C28 H28A 109.5 . .
S3 C28 H28B 109.5 . .
H28A C28 H28B 109.5 . .
S3 C28 H28C 109.5 . .
H28A C28 H28C 109.5 . .
H28B C28 H28C 109.5 . .
O5 C29 O4 129.4(9) . .
O5 C29 C30 115.2(8) . .
O4 C29 C30 115.4(9) . .
F6' C30 F5' 113.4(16) . .
F6' C30 F6 40.3(12) . .
F5' C30 F6 121.9(16) . .
F6' C30 F5 62.3(14) . .
F5' C30 F5 64.6(14) . .
F6 C30 F5 99.1(15) . .
F6' C30 F4 129.6(15) . .
F5' C30 F4 37.9(11) . .
F6 C30 F4 109.1(16) . .
F5 C30 F4 101.4(15) . .
F6' C30 F4' 92.9(14) . .
F5' C30 F4' 102.0(15) . .
F6 C30 F4' 53.0(13) . .
F5 C30 F4' 138.8(14) . .
F4 C30 F4' 68.1(13) . .
F6' C30 C29 115.5(13) . .
F5' C30 C29 118.6(12) . .
F6 C30 C29 119.3(13) . .
F5 C30 C29 110.4(11) . .
F4 C30 C29 114.8(11) . .
F4' C30 C29 110.0(11) . .
O7 C31 O6 128.1(8) . .
O7 C31 C32 117.0(7) . .
O6 C31 C32 114.8(7) . .
F9 C32 F7 107.6(9) . .
F9 C32 F8 107.5(9) . .
F7 C32 F8 105.7(7) . .
F9 C32 C31 113.8(7) . .
F7 C32 C31 111.7(8) . .
F8 C32 C31 110.1(8) . .
O8 C33 O9 129.5(8) . .
O8 C33 C34 115.0(8) . .
O9 C33 C34 115.4(8) . .
F10 C34 F11 106.8(9) . .
F10 C34 F12 107.1(10) . .
F11 C34 F12 106.0(10) . .
F10 C34 C33 113.1(8) . .
F11 C34 C33 113.9(8) . .
F12 C34 C33 109.4(9) . .
O11 C35 O10 128.8(8) . .
O11 C35 C36 115.4(8) . .
O10 C35 C36 115.8(8) . .
F13 C36 F15 114.7(13) . .
F13 C36 F14 102.8(12) . .
F15 C36 F14 96.8(10) . .
F13 C36 C35 115.8(10) . .
F15 C36 C35 112.6(10) . .
F14 C36 C35 112.0(10) . .
S4 C37 H37A 109.5 . .
S4 C37 H37B 109.5 . .
H37A C37 H37B 109.5 . .
S4 C37 H37C 109.5 . .
H37A C37 H37C 109.5 . .
H37B C37 H37C 109.5 . .
S4 C38 H38A 109.5 . .
S4 C38 H38B 109.5 . .
H38A C38 H38B 109.5 . .
S4 C38 H38C 109.5 . .
H38A C38 H38C 109.5 . .
H38B C38 H38C 109.5 . .
S5 C39 H39A 109.5 . .
S5 C39 H39B 109.5 . .
H39A C39 H39B 109.5 . .
S5 C39 H39C 109.5 . .
H39A C39 H39C 109.5 . .
H39B C39 H39C 109.5 . .
S5 C40 H40A 109.5 . .
S5 C40 H40B 109.5 . .
H40A C40 H40B 109.5 . .
S5 C40 H40C 109.5 . .
H40A C40 H40C 109.5 . .
H40B C40 H40C 109.5 . .
C18 N1 C15 115.9(6) . .
C18 N1 Ag1 123.7(4) . .
C15 N1 Ag1 119.9(4) . .
C17 N2 C16 115.9(6) . .
C17 N2 Ag7 120.1(5) . 2_666
C16 N2 Ag7 122.1(4) . 2_666
C20 N3 C21 118.4(6) . .
C20 N3 Ag4 118.4(5) . 2_766
C21 N3 Ag4 121.9(4) . 2_766
C19 N4 C22 116.5(6) . .
C26 N5 C23 117.7(6) . .
C26 N5 Ag6 125.5(5) . .
C23 N5 Ag6 116.3(5) . .
C24 N6 C25 116.2(6) . .
C24 N6 Ag5 130.3(5) . 2_656
C25 N6 Ag5 112.2(4) . 2_656
C13 O1 Ag3 121.0(5) . .
C13 O2 Ag1 115.0(5) . .
S3 O3 Ag1 135.7(4) . .
C29 O4 Ag2 133.0(7) . .
C29 O5 Ag5 113.2(6) . .
C31 O6 Ag2 113.8(5) . .
C33 O8 Ag3 119.8(6) . .
C33 O9 Ag6 117.8(5) . .
C35 O10 Ag7 122.7(5) . .
C35 O11 Ag4 118.5(5) . .
Ag4 O12 H12E 102(9) . .
Ag4 O12 H12F 143(9) . .
H12E O12 H12F 107(3) . .
S4 O13 Ag5 118.3(5) . .
S5 O14 Ag6 116.7(3) . .
C19 S1 C18 101.0(3) . .
C24 S2 C22 99.8(3) 2_666 .
O3 S3 C28 106.6(5) . .
O3 S3 C27 105.8(6) . .
C28 S3 C27 98.8(7) . .
O13 S4 C37 106.0(10) . .
O13 S4 C38 105.3(6) . .
C37 S4 C38 100.9(10) . .
O14 S5 C39 107.0(5) . .
O14 S5 C40 105.4(5) . .
C39 S5 C40 96.2(6) . .

loop_
_geom_bond_atom_site_label_1
_geom_bond_atom_site_label_2
_geom_bond_distance
_geom_bond_site_symmetry_2
Ag1 C1 2.275(7) .
Ag1 N1 2.359(6) .
Ag1 O3 2.370(6) .
Ag1 O2 2.412(6) .
Ag1 Ag3 2.8781(8) .
Ag1 Ag7 2.9703(8) .
Ag2 O6 2.255(5) .
Ag2 C7 2.278(7) .
Ag2 O4 2.353(7) .
Ag2 Ag3 2.8504(8) .
Ag2 Ag6 2.8823(8) .
Ag2 Ag5 2.9040(9) .
Ag2 Ag7 3.2429(8) .
Ag3 O1 2.341(6) .
Ag3 O8 2.349(6) .
Ag3 C7 2.350(7) .
Ag3 C1 2.422(6) .
Ag3 Ag6 2.8952(8) .
Ag3 Ag7 3.0307(8) .
Ag4 O11 2.331(6) .
Ag4 C1 2.360(6) .
Ag4 N3 2.371(5) 2_766
Ag4 C2 2.436(7) .
Ag4 O12 2.584(7) .
Ag4 Ag7 3.0742(7) .
Ag5 O5 2.362(7) .
Ag5 N6 2.381(6) 2_656
Ag5 C7 2.382(7) .
Ag5 O13 2.437(7) .
Ag5 Ag6 3.0282(9) .
Ag6 C7 2.148(7) .
Ag6 N5 2.230(6) .
Ag6 O14 2.483(6) .
Ag6 O9 2.578(6) .
Ag7 C1 2.145(7) .
Ag7 N2 2.306(6) 2_666
Ag7 O10 2.398(5) .
C1 C2 1.223(10) .
C2 C3 1.491(11) .
C3 C5 1.459(16) .
C3 C4 1.541(14) .
C3 C6 1.543(14) .
C4 H4A 0.9600 .
C4 H4B 0.9600 .
C4 H4C 0.9600 .
C5 H5A 0.9600 .
C5 H5B 0.9600 .
C5 H5C 0.9600 .
C6 H6A 0.9600 .
C6 H6B 0.9600 .
C6 H6C 0.9600 .
C7 C8 1.217(11) .
C8 C9 1.476(11) .
C9 C12 1.406(17) .
C9 C11 1.465(17) .
C9 C10 1.64(2) .
C10 H10A 0.9600 .
C10 H10B 0.9600 .
C10 H10C 0.9600 .
C11 H11A 0.9600 .
C11 H11B 0.9600 .
C11 H11C 0.9600 .
C12 H12A 0.9600 .
C12 H12B 0.9600 .
C12 H12C 0.9600 .
C13 O1 1.222(10) .
C13 O2 1.225(10) .
C13 C14 1.548(11) .
C14 F2 1.305(13) .
C14 F3 1.330(11) .
C14 F1 1.351(12) .
C15 N1 1.353(9) .
C15 C16 1.371(10) .
C15 H15 0.9300 .
C16 N2 1.355(9) .
C16 H16 0.9300 .
C17 N2 1.351(9) .
C17 C18 1.378(10) .
C17 H17 0.9300 .
C18 N1 1.323(9) .
C18 S1 1.790(7) .
C19 N4 1.326(9) .
C19 C20 1.398(10) .
C19 S1 1.779(6) .
C20 N3 1.319(10) .
C20 H20 0.9300 .
C21 N3 1.349(10) .
C21 C22 1.386(10) .
C21 H21 0.9300 .
C22 N4 1.334(9) .
C22 S2 1.778(7) .
C23 N5 1.334(9) .
C23 C24 1.389(10) .
C23 H23 0.9300 .
C24 N6 1.330(9) .
C24 S2 1.767(7) 2_666
C25 N6 1.366(9) .
C25 C26 1.366(10) .
C25 H25 0.9300 .
C26 N5 1.334(10) .
C26 H26 0.9300 .
C27 S3 1.756(14) .
C27 H27A 0.9600 .
C27 H27B 0.9600 .
C27 H27C 0.9600 .
C28 S3 1.712(12) .
C28 H28A 0.9600 .
C28 H28B 0.9600 .
C28 H28C 0.9600 .
C29 O5 1.239(12) .
C29 O4 1.240(12) .
C29 C30 1.454(15) .
C30 F6' 1.332(16) .
C30 F5' 1.337(17) .
C30 F6 1.372(9) .
C30 F5 1.386(9) .
C30 F4 1.401(9) .
C30 F4' 1.413(16) .
C31 O7 1.223(10) .
C31 O6 1.270(9) .
C31 C32 1.522(12) .
C32 F9 1.293(12) .
C32 F7 1.324(11) .
C32 F8 1.338(12) .
C33 O8 1.205(10) .
C33 O9 1.254(10) .
C33 C34 1.542(12) .
C34 F10 1.307(12) .
C34 F11 1.317(13) .
C34 F12 1.321(13) .
C35 O11 1.242(11) .
C35 O10 1.253(10) .
C35 C36 1.526(13) .
C36 F13 1.214(15) .
C36 F15 1.309(14) .
C36 F14 1.320(15) .
C37 S4 1.75(2) .
C37 H37A 0.9600 .
C37 H37B 0.9600 .
C37 H37C 0.9600 .
C38 S4 1.785(15) .
C38 H38A 0.9600 .
C38 H38B 0.9600 .
C38 H38C 0.9600 .
C39 S5 1.775(12) .
C39 H39A 0.9600 .
C39 H39B 0.9600 .
C39 H39C 0.9600 .
C40 S5 1.792(13) .
C40 H40A 0.9600 .
C40 H40B 0.9600 .
C40 H40C 0.9600 .
N2 Ag7 2.306(6) 2_666
N3 Ag4 2.371(5) 2_766
N6 Ag5 2.381(6) 2_656
O3 S3 1.508(6) .
O12 H12E 0.82(11) .
O12 H12F 0.83(11) .
O13 S4 1.469(9) .
O14 S5 1.508(6) .
S2 C24 1.767(7) 2_666
